data_4021676
loop_
_publ_author_name
'Masahiro Horiguchi'
'Yoshikatsu Ito'

_publ_section_title
;
 Unsymmetrical Photodimerization of a 9-Aminomethylanthracene
 in the Crystalline Salt
;
_journal_name_full 'Journal of Organic Chemistry'
_journal_page_first 3608
_journal_page_last 3611
_journal_paper_doi 10.1021/jo060315i
_journal_volume 71
_journal_year 2006
_chemical_formula_moiety 'C17 H18 N, 0.5(C6 H4 O4)'
_chemical_formula_sum 'C20 H20 N O2'
_chemical_formula_weight 306.38
_space_group_IT_number 14
_symmetry_cell_setting monoclinic
_symmetry_space_group_name_Hall '-P 2ybc'
_symmetry_space_group_name_H-M 'P 1 21/c 1'
_cell_angle_alpha 90
_cell_angle_beta 110.43(2)
_cell_angle_gamma 90
_cell_formula_units_Z 4
_cell_length_a 10.124(4)
_cell_length_b 14.703(5)
_cell_length_c 11.485(4)
_cell_measurement_reflns_used 13551
_cell_measurement_temperature 296.2
_cell_measurement_theta_max 27.5
_cell_measurement_theta_min 3.3
_cell_volume 1602(3)
_computing_cell_refinement PROCESS-AUTO
_computing_data_collection PROCESS-AUTO
_computing_data_reduction 'teXsan Ver. 2.0'
_computing_publication_material 'teXsan Ver. 2.0'
_computing_structure_refinement 'teXsan Ver. 2.0'
_computing_structure_solution SIR92
_diffrn_detector_area_resol_mean 10.00
_diffrn_measured_fraction_theta_full 0.9978
_diffrn_measured_fraction_theta_max 0.9978
_diffrn_measurement_device_type 'Rigaku RAXIS-RAPID Imaging Plate'
_diffrn_measurement_method \w
_diffrn_radiation_type 'Mo K\a'
_diffrn_radiation_wavelength 0.7107
_diffrn_reflns_av_R_equivalents 0.029
_diffrn_reflns_limit_h_max 13
_diffrn_reflns_limit_h_min -12
_diffrn_reflns_limit_k_max 19
_diffrn_reflns_limit_k_min -19
_diffrn_reflns_limit_l_max 14
_diffrn_reflns_limit_l_min -14
_diffrn_reflns_number 15772
_diffrn_reflns_theta_full 27.48
_diffrn_reflns_theta_max 27.48
_exptl_absorpt_coefficient_mu 0.082
_exptl_absorpt_correction_type none
_exptl_crystal_colour yellow
_exptl_crystal_density_diffrn 1.270
_exptl_crystal_density_method 'not measured'
_exptl_crystal_description prism
_exptl_crystal_F_000 652.00
_exptl_crystal_size_max 1.000
_exptl_crystal_size_mid 0.700
_exptl_crystal_size_min 0.700
_refine_diff_density_max 0.21
_refine_diff_density_min -0.30
_refine_ls_extinction_method none
_refine_ls_goodness_of_fit_ref 1.334
_refine_ls_hydrogen_treatment noref
_refine_ls_number_parameters 208
_refine_ls_number_reflns 3027
_refine_ls_R_factor_gt 0.0446
_refine_ls_shift/su_max 0.0004
_refine_ls_structure_factor_coef Fsqd
_refine_ls_weighting_details 'w = 1/[\s^2^(Fo^2^) + (0.09000(Max(Fo^2^,0) + 2Fc^2^)/3)^2^]'
_refine_ls_weighting_scheme calc
_refine_ls_wR_factor_ref 0.1358
_reflns_number_gt 3027
_reflns_number_total 3660
_reflns_threshold_expression F^2^>3.0\s(F^2^)
_cod_data_source_file jo060315isi20060215_061147_5.cif
_cod_original_sg_symbol_H-M 'P 21/c       '
_cod_original_formula_sum 'C20 H20 N O2 '
_cod_database_code 4021676

loop_
_symmetry_equiv_pos_as_xyz
x,y,z
-x,1/2+y,1/2-z
-x,-y,-z
x,1/2-y,1/2+z

loop_
_atom_site_label
_atom_site_type_symbol
_atom_site_fract_x
_atom_site_fract_y
_atom_site_fract_z
_atom_site_U_iso_or_equiv
_atom_site_adp_type
_atom_site_occupancy
_atom_site_symmetry_multiplicity
_atom_site_calc_flag
O(1) O 0.0067(1) 0.15605(5) 1.26494(8) 0.0493(3) Uani 1.00 1 d
O(2) O 0.0745(1) 0.04304(6) 1.17042(8) 0.0573(3) Uani 1.00 1 d
N(1) N 0.10278(9) 0.16751(5) 1.01595(7) 0.0327(2) Uani 1.00 1 d
C(1) C -0.0473(1) 0.17326(8) 0.9336(1) 0.0446(3) Uani 1.00 1 d
C(2) C 0.1479(1) 0.25275(7) 1.0876(1) 0.0424(3) Uani 1.00 1 d
C(3) C 0.1935(1) 0.14307(7) 0.94100(9) 0.0350(3) Uani 1.00 1 d
C(4) C 0.3493(1) 0.14595(7) 1.01404(9) 0.0354(3) Uani 1.00 1 d
C(5) C 0.4137(1) 0.07118(7) 1.08924(9) 0.0372(3) Uani 1.00 1 d
C(6) C 0.3394(1) -0.00969(8) 1.0980(1) 0.0441(3) Uani 1.00 1 d
C(7) C 0.4047(2) -0.07990(9) 1.1723(1) 0.0537(4) Uani 1.00 1 d
C(8) C 0.5490(2) -0.0752(1) 1.2444(1) 0.0600(4) Uani 1.00 1 d
C(9) C 0.6249(1) -0.0016(1) 1.2384(1) 0.0556(4) Uani 1.00 1 d
C(10) C 0.5615(1) 0.07440(9) 1.1609(1) 0.0438(3) Uani 1.00 1 d
C(11) C 0.6392(1) 0.15040(9) 1.1535(1) 0.0498(3) Uani 1.00 1 d
C(12) C 0.5785(1) 0.22373(9) 1.0770(1) 0.0456(3) Uani 1.00 1 d
C(13) C 0.6605(2) 0.3006(1) 1.0677(1) 0.0619(4) Uani 1.00 1 d
C(14) C 0.6022(2) 0.3713(1) 0.9935(2) 0.0701(5) Uani 1.00 1 d
C(15) C 0.4568(2) 0.3712(1) 0.9228(1) 0.0611(4) Uani 1.00 1 d
C(16) C 0.3739(1) 0.29983(9) 0.9290(1) 0.0480(3) Uani 1.00 1 d
C(17) C 0.4302(1) 0.22254(8) 1.00581(10) 0.0392(3) Uani 1.00 1 d
C(18) C 0.0410(1) 0.07617(7) 1.25771(9) 0.0344(3) Uani 1.00 1 d
C(19) C 0.0458(1) 0.01096(7) 1.35902(10) 0.0378(3) Uani 1.00 1 d
C(20) C -0.0021(1) 0.03059(7) 1.45009(9) 0.0356(3) Uani 1.00 1 d
H(1) H -0.0579 0.2209 0.8735 0.0523 Uiso 1.00 1 calc
H(2) H -0.1057 0.1863 0.9817 0.0523 Uiso 1.00 1 calc
H(3) H -0.0765 0.1164 0.8905 0.0523 Uiso 1.00 1 calc
H(4) H 0.0894 0.2655 1.1352 0.0504 Uiso 1.00 1 calc
H(5) H 0.1426 0.3023 1.0312 0.0504 Uiso 1.00 1 calc
H(6) H 0.2447 0.2468 1.1430 0.0504 Uiso 1.00 1 calc
H(7) H 0.1098 0.1222 1.0705 0.0368 Uiso 1.00 1 calc
H(8) H 0.1735 0.1855 0.8719 0.0410 Uiso 1.00 1 calc
H(9) H 0.1692 0.0818 0.9076 0.0410 Uiso 1.00 1 calc
H(10) H 0.2428 -0.0140 1.0515 0.0511 Uiso 1.00 1 calc
H(11) H 0.3530 -0.1323 1.1766 0.0622 Uiso 1.00 1 calc
H(12) H 0.5917 -0.1240 1.2980 0.0678 Uiso 1.00 1 calc
H(13) H 0.7225 -0.0001 1.2847 0.0656 Uiso 1.00 1 calc
H(14) H 0.7357 0.1526 1.2000 0.0588 Uiso 1.00 1 calc
H(15) H 0.7577 0.3007 1.1147 0.0711 Uiso 1.00 1 calc
H(16) H 0.6599 0.4211 0.9889 0.0827 Uiso 1.00 1 calc
H(17) H 0.4162 0.4211 0.8709 0.0740 Uiso 1.00 1 calc
H(18) H 0.2772 0.3010 0.8821 0.0556 Uiso 1.00 1 calc
H(19) H 0.0831 -0.0469 1.3575 0.0431 Uiso 1.00 1 calc
H(20) H -0.0415 0.0884 1.4503 0.0409 Uiso 1.00 1 calc

loop_
_atom_site_aniso_label
_atom_site_aniso_U_11
_atom_site_aniso_U_22
_atom_site_aniso_U_33
_atom_site_aniso_U_12
_atom_site_aniso_U_13
_atom_site_aniso_U_23
O(1) 0.0694(6) 0.0375(4) 0.0520(5) 0.0071(4) 0.0349(4) 0.0049(3)
O(2) 0.1012(8) 0.0393(4) 0.0518(5) 0.0088(4) 0.0521(5) 0.0070(3)
N(1) 0.0349(5) 0.0319(4) 0.0318(4) -0.0030(3) 0.0124(4) 0.0048(3)
C(1) 0.0332(6) 0.0481(6) 0.0499(6) -0.0030(4) 0.0113(5) 0.0047(5)
C(2) 0.0505(7) 0.0364(5) 0.0437(6) -0.0061(5) 0.0210(5) -0.0048(4)
C(3) 0.0355(6) 0.0412(5) 0.0277(4) -0.0040(4) 0.0102(4) -0.0002(4)
C(4) 0.0342(6) 0.0436(5) 0.0296(5) -0.0030(4) 0.0126(4) -0.0040(4)
C(5) 0.0363(6) 0.0438(6) 0.0326(5) 0.0022(4) 0.0134(4) -0.0040(4)
C(6) 0.0421(6) 0.0462(6) 0.0439(6) 0.0022(5) 0.0150(5) 0.0008(5)
C(7) 0.0596(8) 0.0456(6) 0.0582(7) 0.0072(5) 0.0234(6) 0.0062(6)
C(8) 0.0641(9) 0.0566(8) 0.0560(8) 0.0228(6) 0.0167(7) 0.0086(6)
C(9) 0.0427(7) 0.0676(8) 0.0498(7) 0.0172(6) 0.0077(6) -0.0043(6)
C(10) 0.0372(6) 0.0557(7) 0.0377(6) 0.0063(5) 0.0121(5) -0.0073(5)
C(11) 0.0307(6) 0.0687(8) 0.0471(6) -0.0013(5) 0.0101(5) -0.0116(6)
C(12) 0.0394(6) 0.0593(7) 0.0408(6) -0.0108(5) 0.0175(5) -0.0105(5)
C(13) 0.0480(8) 0.0801(10) 0.0589(8) -0.0257(7) 0.0204(6) -0.0121(7)
C(14) 0.072(1) 0.0749(9) 0.0671(9) -0.0356(8) 0.0284(8) -0.0015(8)
C(15) 0.0734(10) 0.0592(8) 0.0536(7) -0.0182(7) 0.0260(7) 0.0057(6)
C(16) 0.0498(7) 0.0546(7) 0.0402(6) -0.0103(5) 0.0165(5) 0.0026(5)
C(17) 0.0394(6) 0.0476(6) 0.0330(5) -0.0071(4) 0.0155(5) -0.0058(4)
C(18) 0.0366(6) 0.0372(5) 0.0325(5) -0.0010(4) 0.0159(4) 0.0023(4)
C(19) 0.0433(6) 0.0373(5) 0.0355(5) 0.0011(4) 0.0173(5) 0.0051(4)
C(20) 0.0376(6) 0.0384(5) 0.0320(5) -0.0064(4) 0.0136(4) 0.0000(4)

loop_
_atom_type_symbol
_atom_type_description
_atom_type_scat_dispersion_real
_atom_type_scat_dispersion_imag
_atom_type_scat_source
C C 0.003 0.002
;International Tables for Crystallography
(1992, Vol. C, Tables 4.2.6.8 and 6.1.1.1)
;
H H 0.000 0.000
;International Tables for Crystallography
(1992, Vol. C, Table 6.1.1.2)
;
O O 0.011 0.006
;International Tables for Crystallography
(1992, Vol. C, Tables 4.2.6.8 and 6.1.1.1)
;
N N 0.006 0.003
;International Tables for Crystallography
(1992, Vol. C, Tables 4.2.6.8 and 6.1.1.1)
;

loop_
_geom_angle_atom_site_label_1
_geom_angle_atom_site_label_2
_geom_angle_atom_site_label_3
_geom_angle
_geom_angle_site_symmetry_3
_geom_angle_publ_flag
C(1) N(1) C(2) 110.73(8) . yes
C(1) N(1) C(3) 110.01(8) . yes
C(2) N(1) C(3) 112.86(8) . yes
N(1) C(3) C(4) 113.84(8) . yes
C(3) C(4) C(5) 119.34(9) . yes
C(3) C(4) C(17) 120.21(9) . yes
C(5) C(4) C(17) 120.4(1) . yes
C(4) C(5) C(6) 123.3(1) . yes
C(4) C(5) C(10) 119.52(10) . yes
C(6) C(5) C(10) 117.1(1) . yes
C(5) C(6) C(7) 121.7(1) . yes
C(6) C(7) C(8) 120.7(1) . yes
C(7) C(8) C(9) 120.3(1) . yes
C(8) C(9) C(10) 121.3(1) . yes
C(5) C(10) C(9) 118.8(1) . yes
C(5) C(10) C(11) 119.5(1) . yes
C(9) C(10) C(11) 121.7(1) . yes
C(10) C(11) C(12) 121.9(1) . yes
C(11) C(12) C(13) 121.4(1) . yes
C(11) C(12) C(17) 119.6(1) . yes
C(13) C(12) C(17) 119.1(1) . yes
C(12) C(13) C(14) 121.5(1) . yes
C(13) C(14) C(15) 120.2(1) . yes
C(14) C(15) C(16) 120.6(1) . yes
C(15) C(16) C(17) 121.7(1) . yes
C(4) C(17) C(12) 119.1(1) . yes
C(4) C(17) C(16) 124.0(1) . yes
C(12) C(17) C(16) 116.99(10) . yes
O(1) C(18) O(2) 125.43(9) . yes
O(1) C(18) C(19) 119.39(9) . yes
O(2) C(18) C(19) 115.17(9) . yes
C(18) C(19) C(20) 123.45(9) . yes
C(19) C(20) C(20) 124.8(1) 3_558 yes

loop_
_geom_bond_atom_site_label_1
_geom_bond_atom_site_label_2
_geom_bond_distance
_geom_bond_site_symmetry_2
_geom_bond_publ_flag
O(1) C(18) 1.236(1) . yes
O(2) C(18) 1.263(1) . yes
N(1) C(1) 1.486(2) . yes
N(1) C(2) 1.481(1) . yes
N(1) C(3) 1.505(1) . yes
C(3) C(4) 1.506(2) . yes
C(4) C(5) 1.410(2) . yes
C(4) C(17) 1.415(2) . yes
C(5) C(6) 1.429(2) . yes
C(5) C(10) 1.435(2) . yes
C(6) C(7) 1.355(2) . yes
C(7) C(8) 1.408(2) . yes
C(8) C(9) 1.344(2) . yes
C(9) C(10) 1.432(2) . yes
C(10) C(11) 1.386(2) . yes
C(11) C(12) 1.391(2) . yes
C(12) C(13) 1.429(2) . yes
C(12) C(17) 1.437(2) . yes
C(13) C(14) 1.343(2) . yes
C(14) C(15) 1.412(3) . yes
C(15) C(16) 1.361(2) . yes
C(16) C(17) 1.429(2) . yes
C(18) C(19) 1.495(1) . yes
C(19) C(20) 1.329(1) . yes
C(20) C(20) 1.446(2) 3_558 yes

loop_
_geom_contact_atom_site_label_1
_geom_contact_atom_site_label_2
_geom_contact_distance
_geom_contact_site_symmetry_2
O(1) C(2) 3.201(1) .
O(1) C(1) 3.330(1) 4_555
O(1) N(1) 3.331(1) .
O(1) C(11) 3.487(2) 1_455
O(1) C(16) 3.592(2) 4_555
O(2) N(1) 2.633(1) .
O(2) C(6) 3.169(2) .
O(2) C(1) 3.201(2) .
O(2) C(1) 3.374(1) 3_557
O(2) C(2) 3.385(1) .
O(2) C(3) 3.574(1) .
N(1) C(18) 3.334(1) .
C(6) C(10) 3.583(2) 3_657
C(9) C(14) 3.574(2) 4_555

loop_
_geom_hbond_atom_site_label_D
_geom_hbond_atom_site_label_H
_geom_hbond_atom_site_label_A
_geom_hbond_site_symmetry_A
_geom_hbond_distance_DH
_geom_hbond_distance_HA
_geom_hbond_distance_DA
_geom_hbond_angle_DHA
_geom_hbond_publ_flag
N(1) H(7) O(1) 1_556 0.900 2.820 3.331(1) 117.339 no
N(1) H(7) O(2) 1_556 0.900 1.757 2.633(1) 163.803 no

loop_
_geom_torsion_atom_site_label_1
_geom_torsion_atom_site_label_2
_geom_torsion_atom_site_label_3
_geom_torsion_atom_site_label_4
_geom_torsion
_geom_torsion_site_symmetry_3
_geom_torsion_site_symmetry_4
_geom_torsion_publ_flag
O(1) C(18) C(19) C(20) 8.9(2) . . yes
O(2) C(18) C(19) C(20) -171.5(1) . . yes
N(1) C(3) C(4) C(5) 81.5(1) . . yes
N(1) C(3) C(4) C(17) -99.3(1) . . yes
C(1) N(1) C(3) C(4) 173.49(8) . . yes
C(2) N(1) C(3) C(4) 49.3(1) . . yes
C(3) C(4) C(5) C(6) 1.7(1) . . yes
C(3) C(4) C(5) C(10) -178.75(9) . . yes
C(3) C(4) C(17) C(12) 179.66(9) . . yes
C(3) C(4) C(17) C(16) -1.1(2) . . yes
C(4) C(5) C(6) C(7) -179.3(1) . . yes
C(4) C(5) C(10) C(9) 179.02(10) . . yes
C(4) C(5) C(10) C(11) -1.1(1) . . yes
C(4) C(17) C(12) C(11) -0.7(2) . . yes
C(4) C(17) C(12) C(13) 179.3(1) . . yes
C(4) C(17) C(16) C(15) -178.9(1) . . yes
C(5) C(4) C(17) C(12) -1.2(1) . . yes
C(5) C(4) C(17) C(16) 178.09(9) . . yes
C(5) C(6) C(7) C(8) 0.3(2) . . yes
C(5) C(10) C(9) C(8) 0.4(2) . . yes
C(5) C(10) C(11) C(12) -0.9(2) . . yes
C(6) C(5) C(4) C(17) -177.49(10) . . yes
C(6) C(5) C(10) C(9) -1.4(1) . . yes
C(6) C(5) C(10) C(11) 178.5(1) . . yes
C(6) C(7) C(8) C(9) -1.4(2) . . yes
C(7) C(6) C(5) C(10) 1.1(2) . . yes
C(7) C(8) C(9) C(10) 1.0(2) . . yes
C(8) C(9) C(10) C(11) -179.5(1) . . yes
C(9) C(10) C(11) C(12) 179.0(1) . . yes
C(10) C(5) C(4) C(17) 2.1(1) . . yes
C(10) C(11) C(12) C(13) -178.3(1) . . yes
C(10) C(11) C(12) C(17) 1.8(2) . . yes
C(11) C(12) C(13) C(14) 179.7(1) . . yes
C(11) C(12) C(17) C(16) 179.9(1) . . yes
C(12) C(13) C(14) C(15) 0.3(2) . . yes
C(12) C(17) C(16) C(15) 0.4(2) . . yes
C(13) C(12) C(17) C(16) 0.0(2) . . yes
C(13) C(14) C(15) C(16) 0.1(2) . . yes
C(14) C(13) C(12) C(17) -0.3(2) . . yes
C(14) C(15) C(16) C(17) -0.5(2) . . yes
C(18) C(19) C(20) C(20) -179.5(1) . 3_558 yes
C(19) C(20) C(20) C(19) -180.0 3_558 3_558 yes
C(19) C(20) C(20) C(19) -180.0 3_558 3_558 yes
